data_7000187
loop_
_publ_author_name
'Spirk, Stefan'
'Nieger, Martin'
'Belaj, Ferdinand'
'Pietschnig, Rudolf'

_publ_section_title
;
 Formation and hydrogen bonding of a novel POSS-trisilanol
;
_journal_issue 1
_journal_name_full 'Dalton Transactions'
_journal_page_first 163
_journal_page_last 167
_journal_paper_doi 10.1039/b812974f
_journal_year 2009
_chemical_formula_moiety 'C28 H66 O12 Si7'
_chemical_formula_sum 'C28 H66 O12 Si7'
_chemical_formula_weight 791.44
_chemical_name_common
;Hepta-tert.butyl-tricyclo(7.3.3.1(5,11))heptasiloxane-ende-
endo-3,7,14-triol
;
_chemical_name_systematic
;
Hepta-tert.butyl-tricyclo[7.3.3.1(5,11)]heptasiloxane-ende-endo-3,7,14-triol
;
_space_group_IT_number 167
_symmetry_cell_setting trigonal
_symmetry_space_group_name_Hall '-R 3 2"c'
_symmetry_space_group_name_H-M 'R -3 c :H'
_atom_sites_solution_hydrogens geom
_atom_sites_solution_primary direct
_atom_sites_solution_secondary difmap
_audit_creation_method SHELXL-97
_cell_angle_alpha 90.00
_cell_angle_beta 90.00
_cell_angle_gamma 120.00
_cell_formula_units_Z 12
_cell_length_a 13.2424(15)
_cell_length_b 13.2424(15)
_cell_length_c 90.514(5)
_cell_measurement_reflns_used 303
_cell_measurement_temperature 123(2)
_cell_measurement_theta_max 25
_cell_measurement_theta_min 1
_cell_volume 13746(2)
_computing_cell_refinement DIRAX
_computing_data_collection Collect
_computing_data_reduction EVALCCD
_computing_molecular_graphics XP
_computing_publication_material 'SHELXL-97 (Sheldrick, 1997)'
_computing_structure_refinement 'SHELXL-97 (Sheldrick, 1997)'
_computing_structure_solution 'SHELXS-97 (Sheldrick, 1990)'
_diffrn_ambient_temperature 123(2)
_diffrn_measured_fraction_theta_full 0.996
_diffrn_measured_fraction_theta_max 0.996
_diffrn_measurement_device_type 'Nonius KappaCCD'
_diffrn_measurement_method 'rotation in phi and omega, 1 deg.'
_diffrn_radiation_monochromator graphite
_diffrn_radiation_source 'fine-focus sealed tube'
_diffrn_radiation_type MoK\a
_diffrn_radiation_wavelength 0.71073
_diffrn_reflns_av_R_equivalents 0.0752
_diffrn_reflns_av_sigmaI/netI 0.0517
_diffrn_reflns_limit_h_max 15
_diffrn_reflns_limit_h_min -15
_diffrn_reflns_limit_k_max 15
_diffrn_reflns_limit_k_min -15
_diffrn_reflns_limit_l_max 107
_diffrn_reflns_limit_l_min -107
_diffrn_reflns_number 25425
_diffrn_reflns_theta_full 25.02
_diffrn_reflns_theta_max 25.02
_diffrn_reflns_theta_min 3.08
_exptl_absorpt_coefficient_mu 0.255
_exptl_absorpt_correction_type none
_exptl_crystal_colour yellowish
_exptl_crystal_density_diffrn 1.147
_exptl_crystal_density_meas ?
_exptl_crystal_density_method 'not measured'
_exptl_crystal_description blocks
_exptl_crystal_F_000 5136
_exptl_crystal_size_max 0.65
_exptl_crystal_size_mid 0.55
_exptl_crystal_size_min 0.45
_refine_diff_density_max 0.629
_refine_diff_density_min -0.382
_refine_diff_density_rms 0.083
_refine_ls_extinction_method none
_refine_ls_goodness_of_fit_ref 1.167
_refine_ls_hydrogen_treatment mixed
_refine_ls_matrix_type full
_refine_ls_number_parameters 145
_refine_ls_number_reflns 2697
_refine_ls_number_restraints 1
_refine_ls_restrained_S_all 1.167
_refine_ls_R_factor_all 0.1108
_refine_ls_R_factor_gt 0.0604
_refine_ls_shift/su_max 0.000
_refine_ls_shift/su_mean 0.000
_refine_ls_structure_factor_coef Fsqd
_refine_ls_weighting_details 'calc w=1/[\s^2^(Fo^2^)+(0.0237P)^2^+129.5700P] where P=(Fo^2^+2Fc^2^)/3'
_refine_ls_weighting_scheme calc
_refine_ls_wR_factor_gt 0.1172
_refine_ls_wR_factor_ref 0.1380
_reflns_number_gt 1812
_reflns_number_total 2697
_reflns_threshold_expression >2sigma(I)
_cod_data_source_file b812974f.txt
_cod_data_source_block rp001_hy
_cod_depositor_comments
;
The following automatic conversions were performed:

'_exptl_crystal_density_meas' value 'none' was changed to '?' - the
value is perceived as not measured.

Automatic conversion script
Id: cif_fix_values 3008 2015-01-20 13:52:24Z robertas 
;
_cod_original_sg_symbol_H-M R-3c
_cod_database_code 7000187

loop_
_symmetry_equiv_pos_as_xyz
'x, y, z'
'-y, x-y, z'
'-x+y, -x, z'
'y, x, -z+1/2'
'x-y, -y, -z+1/2'
'-x, -x+y, -z+1/2'
'x+2/3, y+1/3, z+1/3'
'-y+2/3, x-y+1/3, z+1/3'
'-x+y+2/3, -x+1/3, z+1/3'
'y+2/3, x+1/3, -z+5/6'
'x-y+2/3, -y+1/3, -z+5/6'
'-x+2/3, -x+y+1/3, -z+5/6'
'x+1/3, y+2/3, z+2/3'
'-y+1/3, x-y+2/3, z+2/3'
'-x+y+1/3, -x+2/3, z+2/3'
'y+1/3, x+2/3, -z+7/6'
'x-y+1/3, -y+2/3, -z+7/6'
'-x+1/3, -x+y+2/3, -z+7/6'
'-x, -y, -z'
'y, -x+y, -z'
'x-y, x, -z'
'-y, -x, z-1/2'
'-x+y, y, z-1/2'
'x, x-y, z-1/2'
'-x+2/3, -y+1/3, -z+1/3'
'y+2/3, -x+y+1/3, -z+1/3'
'x-y+2/3, x+1/3, -z+1/3'
'-y+2/3, -x+1/3, z-1/6'
'-x+y+2/3, y+1/3, z-1/6'
'x+2/3, x-y+1/3, z-1/6'
'-x+1/3, -y+2/3, -z+2/3'
'y+1/3, -x+y+2/3, -z+2/3'
'x-y+1/3, x+2/3, -z+2/3'
'-y+1/3, -x+2/3, z+1/6'
'-x+y+1/3, y+2/3, z+1/6'
'x+1/3, x-y+2/3, z+1/6'

loop_
_atom_site_label
_atom_site_type_symbol
_atom_site_fract_x
_atom_site_fract_y
_atom_site_fract_z
_atom_site_U_iso_or_equiv
_atom_site_adp_type
_atom_site_occupancy
_atom_site_symmetry_multiplicity
_atom_site_calc_flag
_atom_site_refinement_flags
_atom_site_disorder_assembly
_atom_site_disorder_group
Si1 Si 1.0000 1.0000 0.06246(2) 0.0230(5) Uani 1 3 d S . .
Si2 Si 0.84674(10) 0.78225(10) 0.042632(12) 0.0219(3) Uani 1 1 d . . .
Si3 Si 0.76161(9) 0.92836(10) 0.024338(11) 0.0203(3) Uani 1 1 d . . .
O1 O 0.9048(2) 0.8716(2) 0.05637(3) 0.0293(7) Uani 1 1 d . . .
O2 O 0.9504(2) 0.7812(2) 0.03321(3) 0.0273(7) Uani 1 1 d . . .
O3 O 0.7767(2) 0.8268(2) 0.03222(3) 0.0257(7) Uani 1 1 d . . .
O4 O 0.8159(3) 0.9498(3) 0.00777(3) 0.0349(8) Uani 1 1 d D . .
H4 H 0.824(5) 0.895(3) 0.0046(5) 0.052 Uiso 1 1 d D . .
C11 C 1.0000 1.0000 0.08295(8) 0.051(3) Uani 1 3 d S . .
C12 C 0.8807(6) 0.9757(7) 0.08856(5) 0.091(3) Uani 1 1 d . . .
H12A H 0.8203 0.8986 0.0851 0.136 Uiso 1 1 calc R . .
H12B H 0.8644 1.0353 0.0847 0.136 Uiso 1 1 calc R . .
H12C H 0.8812 0.9775 0.0994 0.136 Uiso 1 1 calc R . .
C21 C 0.7447(4) 0.6322(4) 0.04965(5) 0.0337(11) Uani 1 1 d . . .
C22 C 0.6912(5) 0.5488(4) 0.03655(6) 0.0515(14) Uani 1 1 d . . .
H22A H 0.7534 0.5485 0.0307 0.077 Uiso 1 1 calc R . .
H22B H 0.6478 0.5746 0.0303 0.077 Uiso 1 1 calc R . .
H22C H 0.6382 0.4699 0.0402 0.077 Uiso 1 1 calc R . .
C23 C 0.8114(5) 0.5900(4) 0.05942(6) 0.0561(15) Uani 1 1 d . . .
H23A H 0.8730 0.5885 0.0536 0.084 Uiso 1 1 calc R . .
H23B H 0.7574 0.5114 0.0631 0.084 Uiso 1 1 calc R . .
H23C H 0.8463 0.6432 0.0678 0.084 Uiso 1 1 calc R . .
C24 C 0.6474(5) 0.6331(5) 0.05882(6) 0.0560(16) Uani 1 1 d . . .
H24A H 0.6818 0.6860 0.0672 0.084 Uiso 1 1 calc R . .
H24B H 0.5939 0.5542 0.0624 0.084 Uiso 1 1 calc R . .
H24C H 0.6045 0.6596 0.0526 0.084 Uiso 1 1 calc R . .
C31 C 0.6040(4) 0.8822(4) 0.02301(5) 0.0280(10) Uani 1 1 d . . .
C32 C 0.5469(4) 0.8599(5) 0.03825(5) 0.0475(13) Uani 1 1 d . . .
H32A H 0.5871 0.9310 0.0442 0.071 Uiso 1 1 calc R . .
H32B H 0.5523 0.7968 0.0432 0.071 Uiso 1 1 calc R . .
H32C H 0.4647 0.8377 0.0371 0.071 Uiso 1 1 calc R . .
C33 C 0.5420(4) 0.7703(4) 0.01360(5) 0.0487(13) Uani 1 1 d . . .
H33A H 0.5493 0.7080 0.0184 0.073 Uiso 1 1 calc R . .
H33B H 0.5781 0.7854 0.0038 0.073 Uiso 1 1 calc R . .
H33C H 0.4594 0.7464 0.0126 0.073 Uiso 1 1 calc R . .
C34 C 0.5906(4) 0.9778(4) 0.01516(6) 0.0448(13) Uani 1 1 d . . .
H34A H 0.6304 1.0501 0.0209 0.067 Uiso 1 1 calc R . .
H34B H 0.5077 0.9531 0.0143 0.067 Uiso 1 1 calc R . .
H34C H 0.6253 0.9911 0.0053 0.067 Uiso 1 1 calc R . .

loop_
_atom_site_aniso_label
_atom_site_aniso_U_11
_atom_site_aniso_U_22
_atom_site_aniso_U_33
_atom_site_aniso_U_23
_atom_site_aniso_U_13
_atom_site_aniso_U_12
Si1 0.0290(7) 0.0290(7) 0.0110(9) 0.000 0.000 0.0145(3)
Si2 0.0204(6) 0.0202(6) 0.0249(6) 0.0066(5) 0.0041(5) 0.0099(5)
Si3 0.0207(6) 0.0195(6) 0.0207(6) 0.0015(5) 0.0025(5) 0.0101(5)
O1 0.0350(18) 0.0258(16) 0.0217(14) 0.0047(12) 0.0029(13) 0.0113(14)
O2 0.0222(16) 0.0240(16) 0.0366(16) 0.0056(13) 0.0067(13) 0.0123(14)
O3 0.0219(15) 0.0217(16) 0.0326(15) 0.0054(13) 0.0037(13) 0.0103(13)
O4 0.0435(19) 0.0359(19) 0.0289(16) 0.0020(14) 0.0112(15) 0.0226(17)
C11 0.069(4) 0.069(4) 0.017(4) 0.000 0.000 0.034(2)
C12 0.104(6) 0.144(7) 0.027(3) 0.012(4) 0.033(3) 0.064(5)
C21 0.032(3) 0.025(2) 0.043(3) 0.015(2) 0.011(2) 0.013(2)
C22 0.044(3) 0.022(3) 0.069(4) 0.006(3) 0.001(3) 0.002(2)
C23 0.057(4) 0.034(3) 0.071(4) 0.030(3) 0.004(3) 0.018(3)
C24 0.042(3) 0.044(3) 0.071(4) 0.026(3) 0.031(3) 0.013(3)
C31 0.024(2) 0.028(2) 0.033(2) 0.0013(19) -0.0034(19) 0.014(2)
C32 0.026(3) 0.061(4) 0.059(3) 0.016(3) 0.017(2) 0.024(3)
C33 0.032(3) 0.034(3) 0.074(3) -0.014(3) -0.016(3) 0.012(2)
C34 0.032(3) 0.037(3) 0.067(3) 0.006(3) -0.012(3) 0.018(2)

loop_
_atom_type_symbol
_atom_type_description
_atom_type_scat_dispersion_real
_atom_type_scat_dispersion_imag
_atom_type_scat_source
C C 0.0033 0.0016 'International Tables Vol C Tables 4.2.6.8 and 6.1.1.4'
H H 0.0000 0.0000 'International Tables Vol C Tables 4.2.6.8 and 6.1.1.4'
O O 0.0106 0.0060 'International Tables Vol C Tables 4.2.6.8 and 6.1.1.4'
Si Si 0.0817 0.0704 'International Tables Vol C Tables 4.2.6.8 and 6.1.1.4'

loop_
_geom_angle_atom_site_label_1
_geom_angle_atom_site_label_2
_geom_angle_atom_site_label_3
_geom_angle
_geom_angle_site_symmetry_1
_geom_angle_site_symmetry_3
_geom_angle_publ_flag
O1 Si1 O1 109.11(11) 2_765 . ?
O1 Si1 O1 109.11(11) 2_765 3_675 ?
O1 Si1 O1 109.11(11) . 3_675 ?
O1 Si1 C11 109.83(11) 2_765 . ?
O1 Si1 C11 109.83(11) . . ?
O1 Si1 C11 109.83(11) 3_675 . ?
O1 Si2 O2 108.38(16) . . ?
O1 Si2 O3 109.12(15) . . ?
O2 Si2 O3 109.73(14) . . ?
O1 Si2 C21 110.01(18) . . ?
O2 Si2 C21 109.52(18) . . ?
O3 Si2 C21 110.05(18) . . ?
O2 Si3 O3 111.31(15) 3_675 . ?
O2 Si3 O4 107.74(16) 3_675 . ?
O3 Si3 O4 108.93(16) . . ?
O2 Si3 C31 110.16(17) 3_675 . ?
O3 Si3 C31 109.80(17) . . ?
O4 Si3 C31 108.84(18) . . ?
Si2 O1 Si1 149.39(19) . . ?
Si3 O2 Si2 157.8(2) 2_765 . ?
Si3 O3 Si2 152.34(19) . . ?
Si3 O4 H4 113(3) . . ?
C12 C11 C12 109.6(3) 3_675 2_765 ?
C12 C11 C12 109.6(3) 3_675 . ?
C12 C11 C12 109.6(3) 2_765 . ?
C12 C11 Si1 109.3(3) 3_675 . ?
C12 C11 Si1 109.3(3) 2_765 . ?
C12 C11 Si1 109.3(3) . . ?
C11 C12 H12A 109.5 . . ?
C11 C12 H12B 109.5 . . ?
H12A C12 H12B 109.5 . . ?
C11 C12 H12C 109.5 . . ?
H12A C12 H12C 109.5 . . ?
H12B C12 H12C 109.5 . . ?
C22 C21 C23 109.0(4) . . ?
C22 C21 C24 109.6(4) . . ?
C23 C21 C24 109.2(4) . . ?
C22 C21 Si2 109.3(3) . . ?
C23 C21 Si2 109.9(3) . . ?
C24 C21 Si2 109.8(3) . . ?
C21 C22 H22A 109.5 . . ?
C21 C22 H22B 109.5 . . ?
H22A C22 H22B 109.5 . . ?
C21 C22 H22C 109.5 . . ?
H22A C22 H22C 109.5 . . ?
H22B C22 H22C 109.5 . . ?
C21 C23 H23A 109.5 . . ?
C21 C23 H23B 109.5 . . ?
H23A C23 H23B 109.5 . . ?
C21 C23 H23C 109.5 . . ?
H23A C23 H23C 109.5 . . ?
H23B C23 H23C 109.5 . . ?
C21 C24 H24A 109.5 . . ?
C21 C24 H24B 109.5 . . ?
H24A C24 H24B 109.5 . . ?
C21 C24 H24C 109.5 . . ?
H24A C24 H24C 109.5 . . ?
H24B C24 H24C 109.5 . . ?
C32 C31 C34 109.1(4) . . ?
C32 C31 C33 109.8(4) . . ?
C34 C31 C33 108.1(4) . . ?
C32 C31 Si3 111.7(3) . . ?
C34 C31 Si3 109.3(3) . . ?
C33 C31 Si3 108.7(3) . . ?
C31 C32 H32A 109.5 . . ?
C31 C32 H32B 109.5 . . ?
H32A C32 H32B 109.5 . . ?
C31 C32 H32C 109.5 . . ?
H32A C32 H32C 109.5 . . ?
H32B C32 H32C 109.5 . . ?
C31 C33 H33A 109.5 . . ?
C31 C33 H33B 109.5 . . ?
H33A C33 H33B 109.5 . . ?
C31 C33 H33C 109.5 . . ?
H33A C33 H33C 109.5 . . ?
H33B C33 H33C 109.5 . . ?
C31 C34 H34A 109.5 . . ?
C31 C34 H34B 109.5 . . ?
H34A C34 H34B 109.5 . . ?
C31 C34 H34C 109.5 . . ?
H34A C34 H34C 109.5 . . ?
H34B C34 H34C 109.5 . . ?

loop_
_geom_bond_atom_site_label_1
_geom_bond_atom_site_label_2
_geom_bond_distance
_geom_bond_site_symmetry_2
_geom_bond_publ_flag
Si1 O1 1.625(3) 2_765 ?
Si1 O1 1.625(3) . ?
Si1 O1 1.625(3) 3_675 ?
Si1 C11 1.855(8) . ?
Si2 O1 1.621(3) . ?
Si2 O2 1.623(3) . ?
Si2 O3 1.627(3) . ?
Si2 C21 1.869(4) . ?
Si3 O2 1.609(3) 3_675 ?
Si3 O3 1.620(3) . ?
Si3 O4 1.626(3) . ?
Si3 C31 1.863(4) . ?
O2 Si3 1.609(3) 2_765 ?
O4 H4 0.833(19) . ?
C11 C12 1.532(7) 3_675 ?
C11 C12 1.532(7) 2_765 ?
C11 C12 1.532(7) . ?
C12 H12A 0.9800 . ?
C12 H12B 0.9800 . ?
C12 H12C 0.9800 . ?
C21 C22 1.532(6) . ?
C21 C23 1.538(6) . ?
C21 C24 1.538(6) . ?
C22 H22A 0.9800 . ?
C22 H22B 0.9800 . ?
C22 H22C 0.9800 . ?
C23 H23A 0.9800 . ?
C23 H23B 0.9800 . ?
C23 H23C 0.9800 . ?
C24 H24A 0.9800 . ?
C24 H24B 0.9800 . ?
C24 H24C 0.9800 . ?
C31 C32 1.529(6) . ?
C31 C34 1.537(6) . ?
C31 C33 1.542(6) . ?
C32 H32A 0.9800 . ?
C32 H32B 0.9800 . ?
C32 H32C 0.9800 . ?
C33 H33A 0.9800 . ?
C33 H33B 0.9800 . ?
C33 H33C 0.9800 . ?
C34 H34A 0.9800 . ?
C34 H34B 0.9800 . ?
C34 H34C 0.9800 . ?

loop_
_geom_hbond_atom_site_label_D
_geom_hbond_atom_site_label_H
_geom_hbond_atom_site_label_A
_geom_hbond_distance_DH
_geom_hbond_distance_HA
_geom_hbond_distance_DA
_geom_hbond_angle_DHA
_geom_hbond_site_symmetry_A
O4 H4 O4 0.833(19) 1.80(2) 2.596(4) 158(5) 21_655

loop_
_geom_torsion_atom_site_label_1
_geom_torsion_atom_site_label_2
_geom_torsion_atom_site_label_3
_geom_torsion_atom_site_label_4
_geom_torsion
_geom_torsion_site_symmetry_1
_geom_torsion_site_symmetry_2
_geom_torsion_site_symmetry_3
_geom_torsion_site_symmetry_4
_geom_torsion_publ_flag
O2 Si2 O1 Si1 51.4(4) . . . . ?
O3 Si2 O1 Si1 -68.0(4) . . . . ?
C21 Si2 O1 Si1 171.2(4) . . . . ?
O1 Si1 O1 Si2 -52.2(4) 2_765 . . . ?
O1 Si1 O1 Si2 66.9(4) 3_675 . . . ?
C11 Si1 O1 Si2 -172.7(3) . . . . ?
O1 Si2 O2 Si3 -50.3(5) . . . 2_765 ?
O3 Si2 O2 Si3 68.7(5) . . . 2_765 ?
C21 Si2 O2 Si3 -170.4(5) . . . 2_765 ?
O2 Si3 O3 Si2 -25.0(4) 3_675 . . . ?
O4 Si3 O3 Si2 93.7(4) . . . . ?
C31 Si3 O3 Si2 -147.2(4) . . . . ?
O1 Si2 O3 Si3 37.5(4) . . . . ?
O2 Si2 O3 Si3 -81.1(4) . . . . ?
C21 Si2 O3 Si3 158.3(4) . . . . ?
O1 Si1 C11 C12 56.7(3) 2_765 . . 3_675 ?
O1 Si1 C11 C12 176.7(3) . . . 3_675 ?
O1 Si1 C11 C12 -63.3(3) 3_675 . . 3_675 ?
O1 Si1 C11 C12 -63.3(3) 2_765 . . 2_765 ?
O1 Si1 C11 C12 56.7(3) . . . 2_765 ?
O1 Si1 C11 C12 176.7(3) 3_675 . . 2_765 ?
O1 Si1 C11 C12 176.7(3) 2_765 . . . ?
O1 Si1 C11 C12 -63.3(3) . . . . ?
O1 Si1 C11 C12 56.7(3) 3_675 . . . ?
O1 Si2 C21 C22 -179.7(3) . . . . ?
O2 Si2 C21 C22 -60.7(4) . . . . ?
O3 Si2 C21 C22 60.0(4) . . . . ?
O1 Si2 C21 C23 -60.0(4) . . . . ?
O2 Si2 C21 C23 59.0(4) . . . . ?
O3 Si2 C21 C23 179.7(3) . . . . ?
O1 Si2 C21 C24 60.0(4) . . . . ?
O2 Si2 C21 C24 179.0(3) . . . . ?
O3 Si2 C21 C24 -60.3(4) . . . . ?
O2 Si3 C31 C32 -62.3(4) 3_675 . . . ?
O3 Si3 C31 C32 60.6(4) . . . . ?
O4 Si3 C31 C32 179.8(3) . . . . ?
O2 Si3 C31 C34 58.5(3) 3_675 . . . ?
O3 Si3 C31 C34 -178.6(3) . . . . ?
O4 Si3 C31 C34 -59.4(3) . . . . ?
O2 Si3 C31 C33 176.4(3) 3_675 . . . ?
O3 Si3 C31 C33 -60.7(3) . . . . ?
O4 Si3 C31 C33 58.4(3) . . . . ?
